data_2231092
loop_
_publ_author_name
'Gonzalez Nieves, Karilys'

_publ_section_title
;
 4-{[1-(4-Bromophenyl)ethyl]aminomethyl}phenol
;
_journal_coeditor_code FY2015
_journal_issue 8
_journal_name_full 'Acta Crystallographica Section E'
_journal_page_first o2110
_journal_paper_doi 10.1107/S1600536811028339
_journal_volume 67
_journal_year 2011
_chemical_formula_iupac 'C15 H16 Br N O'
_chemical_formula_moiety 'C15 H16 Br N O'
_chemical_formula_sum 'C15 H16 Br N O'
_chemical_formula_weight 306.20
_chemical_name_systematic
;
4-{[1-(4-Bromophenyl)ethyl]aminomethyl}phenol
;
_space_group_IT_number 14
_symmetry_cell_setting monoclinic
_symmetry_space_group_name_Hall '-P 2ybc'
_symmetry_space_group_name_H-M 'P 1 21/c 1'
_atom_sites_solution_hydrogens geom
_atom_sites_solution_primary direct
_atom_sites_solution_secondary difmap
_audit_creation_method SHELXL-97
_cell_angle_alpha 90.00
_cell_angle_beta 93.3330(10)
_cell_angle_gamma 90.00
_cell_formula_units_Z 4
_cell_length_a 12.1753(10)
_cell_length_b 8.1939(7)
_cell_length_c 14.0326(11)
_cell_measurement_reflns_used 5896
_cell_measurement_temperature 296(2)
_cell_measurement_theta_max 26.16
_cell_measurement_theta_min 2.28
_cell_volume 1397.6(2)
_computing_cell_refinement 'SAINT (Bruker, 1999)'
_computing_data_collection 'APEX2 (Bruker, 2005)'
_computing_data_reduction 'SAINT (Bruker, 1999)'
_computing_molecular_graphics 'SHELXTL (Sheldrick, 2008b)'
_computing_publication_material 'SHELXTL (Sheldrick, 2008b)'
_computing_structure_refinement 'SHELXL97 (Sheldrick, 2008b)'
_computing_structure_solution 'SHELXS97 (Sheldrick, 2008b)'
_diffrn_ambient_temperature 296(2)
_diffrn_measured_fraction_theta_full 0.995
_diffrn_measured_fraction_theta_max 0.995
_diffrn_measurement_device_type 'Bruker APEXII CCD'
_diffrn_measurement_method '\f and \w'
_diffrn_radiation_monochromator graphite
_diffrn_radiation_source 'fine-focus sealed tube'
_diffrn_radiation_type MoK\a
_diffrn_radiation_wavelength 0.71073
_diffrn_reflns_av_R_equivalents 0.0307
_diffrn_reflns_av_sigmaI/netI 0.0254
_diffrn_reflns_limit_h_max 15
_diffrn_reflns_limit_h_min -15
_diffrn_reflns_limit_k_max 10
_diffrn_reflns_limit_k_min -10
_diffrn_reflns_limit_l_max 18
_diffrn_reflns_limit_l_min -17
_diffrn_reflns_number 14961
_diffrn_reflns_theta_full 27.18
_diffrn_reflns_theta_max 27.18
_diffrn_reflns_theta_min 2.88
_exptl_absorpt_coefficient_mu 2.929
_exptl_absorpt_correction_T_max 0.6845
_exptl_absorpt_correction_T_min 0.5919
_exptl_absorpt_correction_type multi-scan
_exptl_absorpt_process_details '(SADABS; Sheldrick, 2008a)'
_exptl_crystal_colour colourless
_exptl_crystal_density_diffrn 1.455
_exptl_crystal_density_method 'not measured'
_exptl_crystal_description block
_exptl_crystal_F_000 624
_exptl_crystal_size_max 0.20
_exptl_crystal_size_mid 0.16
_exptl_crystal_size_min 0.14
_refine_diff_density_max 0.253
_refine_diff_density_min -0.401
_refine_ls_extinction_method none
_refine_ls_goodness_of_fit_ref 1.000
_refine_ls_hydrogen_treatment mixed
_refine_ls_matrix_type full
_refine_ls_number_parameters 168
_refine_ls_number_reflns 3094
_refine_ls_number_restraints 0
_refine_ls_restrained_S_all 1.000
_refine_ls_R_factor_all 0.0580
_refine_ls_R_factor_gt 0.0312
_refine_ls_shift/su_max 0.002
_refine_ls_shift/su_mean 0.000
_refine_ls_structure_factor_coef Fsqd
_refine_ls_weighting_details 'calc w=1/[\s^2^(Fo^2^)+(0.0310P)^2^+0.5405P] where P=(Fo^2^+2Fc^2^)/3'
_refine_ls_weighting_scheme calc
_refine_ls_wR_factor_gt 0.0684
_refine_ls_wR_factor_ref 0.0773
_reflns_number_gt 2119
_reflns_number_total 3094
_reflns_threshold_expression I>2sigma(I)
_cod_data_source_file fy2015.cif
_cod_data_source_block I
_cod_original_sg_symbol_H-M 'P 21/c'
_cod_database_code 2231092
_cod_database_fobs_code 2231092

loop_
_symmetry_equiv_pos_as_xyz
'x, y, z'
'-x, y+1/2, -z+1/2'
'-x, -y, -z'
'x, -y-1/2, z-1/2'

loop_
_atom_site_type_symbol
_atom_site_label
_atom_site_fract_x
_atom_site_fract_y
_atom_site_fract_z
_atom_site_U_iso_or_equiv
_atom_site_adp_type
_atom_site_calc_flag
_atom_site_refinement_flags
_atom_site_occupancy
_atom_site_symmetry_multiplicity
Br Br1 0.50613(2) 1.10683(4) 0.22306(2) 0.07679(13) Uani d . 1 1
C C1 0.57389(19) 0.9552(3) 0.14304(16) 0.0493(5) Uani d . 1 1
C C2 0.51175(19) 0.8545(3) 0.08329(17) 0.0548(6) Uani d . 1 1
H H2 0.4354 0.8616 0.0801 0.066 Uiso calc R 1 1
C C3 0.56405(18) 0.7419(3) 0.02779(16) 0.0491(5) Uani d . 1 1
H H3 0.5220 0.6728 -0.0123 0.059 Uiso calc R 1 1
C C4 0.67743(17) 0.7301(3) 0.03077(15) 0.0433(5) Uani d . 1 1
C C5 0.73784(19) 0.8363(3) 0.09060(18) 0.0585(6) Uani d . 1 1
H H5 0.8143 0.8322 0.0927 0.070 Uiso calc R 1 1
C C6 0.6869(2) 0.9475(3) 0.14675(18) 0.0574(6) Uani d . 1 1
H H6 0.7285 1.0170 0.1869 0.069 Uiso calc R 1 1
C C7 0.73506(19) 0.6046(3) -0.02810(15) 0.0477(5) Uani d . 1 1
H H7 0.6796 0.5310 -0.0577 0.057 Uiso calc R 1 1
C C8 0.7982(2) 0.6822(3) -0.10623(18) 0.0675(7) Uani d . 1 1
H H8A 0.8519 0.7565 -0.0783 0.101 Uiso calc R 1 1
H H8B 0.7481 0.7406 -0.1492 0.101 Uiso calc R 1 1
H H8C 0.8346 0.5988 -0.1406 0.101 Uiso calc R 1 1
C C9 0.75156(18) 0.3972(3) 0.09742(17) 0.0533(6) Uani d . 1 1
H H9A 0.7273 0.3024 0.0606 0.064 Uiso calc R 1 1
H H9B 0.6866 0.4527 0.1178 0.064 Uiso calc R 1 1
C C10 0.81988(17) 0.3415(3) 0.18429(15) 0.0433(5) Uani d . 1 1
C C11 0.78927(19) 0.3829(3) 0.27448(17) 0.0533(6) Uani d . 1 1
H H11 0.7270 0.4470 0.2805 0.064 Uiso calc R 1 1
C C12 0.8484(2) 0.3320(3) 0.35547(17) 0.0567(6) Uani d . 1 1
H H12 0.8266 0.3631 0.4152 0.068 Uiso calc R 1 1
C C13 0.94031(17) 0.2344(3) 0.34832(16) 0.0464(5) Uani d . 1 1
C C14 0.97270(17) 0.1923(3) 0.25915(16) 0.0511(6) Uani d . 1 1
H H14 1.0348 0.1279 0.2533 0.061 Uiso calc R 1 1
C C15 0.91298(18) 0.2458(3) 0.17840(16) 0.0518(6) Uani d . 1 1
H H15 0.9359 0.2168 0.1186 0.062 Uiso calc R 1 1
N N1 0.81141(15) 0.5077(2) 0.03586(14) 0.0449(4) Uani d . 1 1
O O1 0.99339(13) 0.1835(2) 0.43153(11) 0.0617(4) Uani d . 1 1
H H1A 1.0488 0.1325 0.4195 0.093 Uiso calc R 1 1
H H1 0.8475(17) 0.456(3) 0.0064(14) 0.033(6) Uiso d . 1 1

loop_
_atom_site_aniso_label
_atom_site_aniso_U_11
_atom_site_aniso_U_22
_atom_site_aniso_U_33
_atom_site_aniso_U_12
_atom_site_aniso_U_13
_atom_site_aniso_U_23
Br1 0.0736(2) 0.0705(2) 0.0891(2) 0.00063(14) 0.02858(15) -0.02241(16)
C1 0.0551(13) 0.0417(12) 0.0522(13) 0.0010(10) 0.0123(11) 0.0010(11)
C2 0.0435(12) 0.0577(15) 0.0637(15) -0.0006(11) 0.0079(11) -0.0007(12)
C3 0.0467(12) 0.0487(13) 0.0512(13) -0.0049(10) -0.0029(10) -0.0018(11)
C4 0.0472(12) 0.0412(11) 0.0411(12) 0.0027(10) -0.0006(9) 0.0042(10)
C5 0.0421(12) 0.0566(14) 0.0763(17) 0.0020(11) -0.0012(12) -0.0133(13)
C6 0.0556(14) 0.0496(13) 0.0665(16) -0.0027(11) -0.0014(12) -0.0107(12)
C7 0.0506(12) 0.0489(12) 0.0427(12) 0.0025(10) -0.0040(10) 0.0009(11)
C8 0.0771(18) 0.0749(18) 0.0510(14) 0.0131(15) 0.0094(13) 0.0074(13)
C9 0.0430(12) 0.0539(13) 0.0626(15) -0.0028(11) -0.0008(11) 0.0085(12)
C10 0.0399(11) 0.0394(11) 0.0506(13) -0.0017(9) 0.0035(10) 0.0084(10)
C11 0.0475(13) 0.0493(13) 0.0641(15) 0.0123(10) 0.0108(11) 0.0055(12)
C12 0.0605(15) 0.0623(15) 0.0489(14) 0.0114(12) 0.0153(12) 0.0037(12)
C13 0.0433(11) 0.0479(12) 0.0483(13) 0.0001(10) 0.0070(10) 0.0112(10)
C14 0.0435(12) 0.0584(14) 0.0524(14) 0.0099(10) 0.0107(11) 0.0078(11)
C15 0.0477(13) 0.0623(15) 0.0462(13) 0.0050(11) 0.0091(10) 0.0009(11)
N1 0.0432(10) 0.0470(11) 0.0448(11) 0.0061(9) 0.0044(9) 0.0020(9)
O1 0.0559(10) 0.0796(12) 0.0501(9) 0.0145(9) 0.0084(8) 0.0167(9)

loop_
_atom_type_symbol
_atom_type_description
_atom_type_scat_dispersion_real
_atom_type_scat_dispersion_imag
_atom_type_scat_source
C C 0.0033 0.0016 'International Tables Vol C Tables 4.2.6.8 and 6.1.1.4'
H H 0.0000 0.0000 'International Tables Vol C Tables 4.2.6.8 and 6.1.1.4'
N N 0.0061 0.0033 'International Tables Vol C Tables 4.2.6.8 and 6.1.1.4'
O O 0.0106 0.0060 'International Tables Vol C Tables 4.2.6.8 and 6.1.1.4'
Br Br -0.2901 2.4595 'International Tables Vol C Tables 4.2.6.8 and 6.1.1.4'

loop_
_geom_angle_atom_site_label_1
_geom_angle_atom_site_label_2
_geom_angle_atom_site_label_3
_geom_angle
C6 C1 C2 120.7(2)
C6 C1 Br1 118.46(18)
C2 C1 Br1 120.85(18)
C1 C2 C3 119.3(2)
C1 C2 H2 120.4
C3 C2 H2 120.4
C4 C3 C2 121.3(2)
C4 C3 H3 119.3
C2 C3 H3 119.3
C3 C4 C5 117.8(2)
C3 C4 C7 121.6(2)
C5 C4 C7 120.55(19)
C6 C5 C4 121.3(2)
C6 C5 H5 119.3
C4 C5 H5 119.3
C1 C6 C5 119.5(2)
C1 C6 H6 120.3
C5 C6 H6 120.3
N1 C7 C4 109.06(17)
N1 C7 C8 109.62(19)
C4 C7 C8 112.33(19)
N1 C7 H7 108.6
C4 C7 H7 108.6
C8 C7 H7 108.6
C7 C8 H8A 109.5
C7 C8 H8B 109.5
H8A C8 H8B 109.5
C7 C8 H8C 109.5
H8A C8 H8C 109.5
H8B C8 H8C 109.5
N1 C9 C10 113.10(18)
N1 C9 H9A 109.0
C10 C9 H9A 109.0
N1 C9 H9B 109.0
C10 C9 H9B 109.0
H9A C9 H9B 107.8
C11 C10 C15 117.3(2)
C11 C10 C9 120.04(19)
C15 C10 C9 122.6(2)
C12 C11 C10 121.7(2)
C12 C11 H11 119.1
C10 C11 H11 119.1
C11 C12 C13 120.2(2)
C11 C12 H12 119.9
C13 C12 H12 119.9
O1 C13 C14 123.6(2)
O1 C13 C12 117.3(2)
C14 C13 C12 119.1(2)
C13 C14 C15 120.1(2)
C13 C14 H14 120.0
C15 C14 H14 120.0
C10 C15 C14 121.6(2)
C10 C15 H15 119.2
C14 C15 H15 119.2
C9 N1 C7 111.68(17)
C9 N1 H1 107.4(16)
C7 N1 H1 109.6(16)
C13 O1 H1A 109.5

loop_
_geom_bond_atom_site_label_1
_geom_bond_atom_site_label_2
_geom_bond_distance
Br1 C1 1.895(2)
C1 C6 1.375(3)
C1 C2 1.372(3)
C2 C3 1.386(3)
C2 H2 0.9300
C3 C4 1.382(3)
C3 H3 0.9300
C4 C5 1.390(3)
C4 C7 1.516(3)
C5 C6 1.376(3)
C5 H5 0.9300
C6 H6 0.9300
C7 N1 1.484(3)
C7 C8 1.515(3)
C7 H7 0.9800
C8 H8A 0.9600
C8 H8B 0.9600
C8 H8C 0.9600
C9 N1 1.473(3)
C9 C10 1.506(3)
C9 H9A 0.9700
C9 H9B 0.9700
C10 C11 1.382(3)
C10 C15 1.384(3)
C11 C12 1.375(3)
C11 H11 0.9300
C12 C13 1.384(3)
C12 H12 0.9300
C13 O1 1.366(3)
C13 C14 1.377(3)
C14 C15 1.382(3)
C14 H14 0.9300
C15 H15 0.9300
N1 H1 0.75(2)
O1 H1A 0.8200

loop_
_geom_hbond_atom_site_label_D
_geom_hbond_atom_site_label_H
_geom_hbond_atom_site_label_A
_geom_hbond_site_symmetry_A
_geom_hbond_distance_DH
_geom_hbond_distance_HA
_geom_hbond_distance_DA
_geom_hbond_angle_DHA
O1 H1A N1 2_745 0.82 2.05 2.794(2) 150.4
N1 H1 O1 4_565 0.75(2) 2.40(2) 3.144(3) 168(2)

loop_
_geom_torsion_atom_site_label_1
_geom_torsion_atom_site_label_2
_geom_torsion_atom_site_label_3
_geom_torsion_atom_site_label_4
_geom_torsion
C6 C1 C2 C3 1.3(4)
Br1 C1 C2 C3 -178.17(17)
C1 C2 C3 C4 -0.6(3)
C2 C3 C4 C5 -0.7(3)
C2 C3 C4 C7 178.6(2)
C3 C4 C5 C6 1.4(4)
C7 C4 C5 C6 -178.0(2)
C2 C1 C6 C5 -0.7(4)
Br1 C1 C6 C5 178.81(19)
C4 C5 C6 C1 -0.7(4)
C3 C4 C7 N1 -126.1(2)
C5 C4 C7 N1 53.2(3)
C3 C4 C7 C8 112.2(2)
C5 C4 C7 C8 -68.5(3)
N1 C9 C10 C11 116.7(2)
N1 C9 C10 C15 -64.5(3)
C15 C10 C11 C12 0.1(3)
C9 C10 C11 C12 178.9(2)
C10 C11 C12 C13 -1.0(4)
C11 C12 C13 O1 -177.9(2)
C11 C12 C13 C14 1.4(4)
O1 C13 C14 C15 178.5(2)
C12 C13 C14 C15 -0.8(4)
C11 C10 C15 C14 0.5(3)
C9 C10 C15 C14 -178.2(2)
C13 C14 C15 C10 -0.2(4)
C10 C9 N1 C7 -160.10(19)
C4 C7 N1 C9 71.1(2)
C8 C7 N1 C9 -165.5(2)
